data_9012276
loop_
_publ_author_name
'Filaretov, A. A.'
'Zhizhin, M. G.'
'Komissarova, L. N.'
'Danilov, V. P.'
'Chernyshev, V. V.'
'Lazoryak, B. I.'

_publ_section_title
;
 Synthesis and structure of the new ammonium indium phosphate (NH4)In(OH)PO4
;
_journal_name_full 'Journal of Solid State Chemistry'
_journal_page_first 362
_journal_page_last 368
_journal_paper_doi 10.1006/jssc.2002.9606
_journal_volume 166
_journal_year 2002
_chemical_formula_structural (NH4)In(OH)PO4
_chemical_formula_sum 'H5 In N O5 P'
_space_group_IT_number 96
_symmetry_space_group_name_Hall 'P 4nw 2abw'
_symmetry_space_group_name_H-M 'P 43 21 2'
_cell_angle_alpha 90
_cell_angle_beta 90
_cell_angle_gamma 90
_cell_formula_units_Z 8
_cell_length_a 9.4232
_cell_length_b 9.4232
_cell_length_c 11.1766
_cell_volume 992.445
_database_code_amcsd 0014028
_exptl_crystal_density_diffrn 3.277
_cod_original_formula_sum 'N H5 In P O5'
_cod_database_code 9012276
_amcsd_formula_title (NH4)In(OH)PO4

loop_
_space_group_symop_operation_xyz
x,y,z
y,x,-z
1/2-y,1/2+x,3/4+z
1/2-x,1/2+y,3/4-z
-x,-y,1/2+z
-y,-x,1/2-z
1/2+y,1/2-x,1/4+z
1/2+x,1/2-y,1/4-z

loop_
_atom_site_label
_atom_site_fract_x
_atom_site_fract_y
_atom_site_fract_z
_atom_site_U_iso_or_equiv
_atom_site_type_symbol
_atom_site_attached_hydrogens
N 0.49010 0.16900 0.95570 0.04420 N 0
H1 0.45000 0.24800 0.94300 0.05066 H 0
H2 0.47800 0.11500 0.89600 0.05066 H 0
H3 0.45400 0.12900 0.01600 0.05066 H 0
H4 0.57800 0.18100 0.96700 0.05066 H 0
In1 0.09871 0.09871 0.00000 0.03052 In 0
In2 0.65326 0.65326 0.00000 0.03002 In 0
P 0.33560 0.80940 0.99530 0.04078 P 0
O1 0.27990 0.74770 0.11100 0.04420 O 0
O2 0.27210 0.95630 0.96820 0.04420 O 0
O3 0.49800 0.82170 0.99760 0.04420 O 0
O4 0.29440 0.71270 0.88820 0.04420 O 0
O-H5 0.94790 0.01050 0.87500 0.03610 O 1

loop_
_cod_changelog_entry_id
_cod_changelog_entry_author
_cod_changelog_entry_date
_cod_changelog_entry_text
1
;cod-tools version 3.8.0
Id: cif_guess_AMCSD_atom_types 9574 2023-05-10 09:00:05Z saulius
;
2023-05-10T18:53:57+03:00
;Derived atom types and hydrogen counts
from atom names that follow the AMCSD naming convention
(Wat == water, O-H == hydroxyl).
;

loop_
_cod_related_entry_id
_cod_related_entry_database
_cod_related_entry_code
1 AMCSD 0014028
